data_1008315
loop_
_publ_author_name
'de Pape, R'
'Portier, J'
'Gauthier, G'
'Hagenmuller, P'

_publ_section_title
;
Les grenats fluores des elements de transition Na~3~ Li~3~ M~2~ F~12~
;
_journal_coden_ASTM CHDCAQ
_journal_name_full
;
Comptes Rendus Hebdomadaires des Seances de l'Academie des Sciences,
Serie C, Sciences Chimiques (1966-)
;
_journal_page_first 1244
_journal_page_last 1246
_journal_volume 265
_journal_year 1967
_chemical_formula_structural 'Na3 Li3 Co2 F12'
_chemical_formula_sum 'Co2 F12 Li3 Na3'
_chemical_name_systematic
;
Trisodium trilithium dicobalt dodecafluoride
;
_space_group_IT_number 230
_symmetry_cell_setting cubic
_symmetry_Int_Tables_number 230
_symmetry_space_group_name_Hall '-I 4bd 2c 3'
_symmetry_space_group_name_H-M 'I a -3 d'
_cell_angle_alpha 90
_cell_angle_beta 90
_cell_angle_gamma 90
_cell_formula_units_Z 8
_cell_length_a 12.326(2)
_cell_length_b 12.326(2)
_cell_length_c 12.326(2)
_cell_volume 1872.7
_exptl_crystal_density_meas 3.19
_refine_ls_R_factor_all 0.0117
_cod_duplicate_entry 1000213
_cod_database_code 1008315

loop_
_symmetry_equiv_pos_as_xyz
x,y,z
1/2+x,1/2-y,-z
-x,1/2+y,1/2-z
1/2-x,-y,1/2+z
y,z,x
1/2-y,-z,1/2+x
1/2+y,1/2-z,-x
-y,1/2+z,1/2-x
z,x,y
-z,1/2+x,1/2-y
1/2-z,-x,1/2+y
1/2+z,1/2-x,-y
-x,-y,-z
1/2-x,1/2+y,z
x,1/2-y,1/2+z
1/2+x,y,1/2-z
-y,-z,-x
1/2+y,z,1/2-x
1/2-y,1/2+z,x
y,1/2-z,1/2+x
-z,-x,-y
z,1/2-x,1/2+y
1/2+z,x,1/2-y
1/2-z,1/2+x,y
1/4+x,1/4+z,1/4+y
3/4+x,1/4-z,3/4-y
1/4-x,3/4-z,3/4+y
3/4-x,3/4+z,1/4-y
1/4+y,1/4+x,1/4+z
3/4-y,3/4+x,1/4-z
3/4+y,1/4-x,3/4-z
1/4-y,3/4-x,3/4+z
1/4+z,1/4+y,1/4+x
1/4-z,3/4-y,3/4+x
3/4-z,3/4+y,1/4-x
3/4+z,1/4-y,3/4-x
1/4-x,1/4-z,1/4-y
3/4-x,1/4+z,3/4+y
1/4+x,3/4+z,3/4-y
3/4+x,3/4-z,1/4+y
1/4-y,1/4-x,1/4-z
3/4+y,3/4-x,1/4+z
3/4-y,1/4+x,3/4+z
1/4+y,3/4+x,3/4-z
1/4-z,1/4-y,1/4-x
1/4+z,3/4+y,3/4-x
3/4+z,3/4-y,1/4+x
3/4-z,1/4+y,3/4+x
1/2+x,1/2+y,1/2+z
x,-y,1/2-z
1/2-x,y,-z
-x,1/2-y,z
1/2+y,1/2+z,1/2+x
-y,1/2-z,x
y,-z,1/2-x
1/2-y,z,-x
1/2+z,1/2+x,1/2+y
1/2-z,x,-y
-z,1/2-x,y
z,-x,1/2-y
1/2-x,1/2-y,1/2-z
-x,y,1/2+z
1/2+x,-y,z
x,1/2+y,-z
1/2-y,1/2-z,1/2-x
y,1/2+z,-x
-y,z,1/2+x
1/2+y,-z,x
1/2-z,1/2-x,1/2-y
1/2+z,-x,y
z,1/2+x,-y
-z,x,1/2+y
3/4+x,3/4+z,3/4+y
1/4+x,3/4-z,1/4-y
3/4-x,1/4-z,1/4+y
1/4-x,1/4+z,3/4-y
3/4+y,3/4+x,3/4+z
1/4-y,1/4+x,3/4-z
1/4+y,3/4-x,1/4-z
3/4-y,1/4-x,1/4+z
3/4+z,3/4+y,3/4+x
3/4-z,1/4-y,1/4+x
1/4-z,1/4+y,3/4-x
1/4+z,3/4-y,1/4-x
3/4-x,3/4-z,3/4-y
1/4-x,3/4+z,1/4+y
3/4+x,1/4+z,1/4-y
1/4+x,1/4-z,3/4+y
3/4-y,3/4-x,3/4-z
1/4+y,1/4-x,3/4+z
1/4-y,3/4+x,1/4+z
3/4+y,1/4+x,1/4-z
3/4-z,3/4-y,3/4-x
3/4+z,1/4+y,1/4-x
1/4+z,1/4-y,3/4+x
1/4-z,3/4+y,1/4+x

loop_
_atom_site_label
_atom_site_type_symbol
_atom_site_symmetry_multiplicity
_atom_site_Wyckoff_symbol
_atom_site_fract_x
_atom_site_fract_y
_atom_site_fract_z
_atom_site_occupancy
_atom_site_attached_hydrogens
_atom_site_calc_flag
Co1 Co3+ 16 a 0. 0. 0. 1. 0 d
Na1 Na1+ 24 c 0.25 0.125 0. 1. 0 d
Li1 Li1+ 24 d 0.25 0.375 0. 1. 0 d
F1 F1- 96 f -0.035(5) 0.050(5) 0.140(5) 1. 0 d

loop_
_atom_type_symbol
_atom_type_oxidation_number
Co3+ 3.000
Na1+ 1.000
Li1+ 1.000
F1- -1.000
